data_4129996
loop_
_publ_author_name
'Metters, Owen J.'
'Forrest, Sebastian J. K.'
'Sparkes, Hazel A.'
'Manners, Ian'
'Wass, Duncan F.'

_publ_section_title
;
 Small Molecule Activation by Intermolecular Zr(IV)-Phosphine Frustrated
 Lewis Pairs.
;
_journal_issue 6
_journal_name_full 'Journal of the American Chemical Society'
_journal_page_first 1994
_journal_page_last 2003
_journal_paper_doi 10.1021/jacs.5b12536
_journal_volume 138
_journal_year 2016
_chemical_formula_moiety 'B C24 F20, C33 H49 O2 Zr, C6 H5 Cl'
_chemical_formula_sum 'C63 H54 B Cl F20 O2 Zr'
_chemical_formula_weight 1360.54
_space_group_crystal_system monoclinic
_space_group_IT_number 14
_space_group_name_Hall '-P 2yn'
_space_group_name_H-M_alt 'P 1 21/n 1'
_atom_sites_solution_hydrogens geom
_atom_sites_solution_primary iterative
_audit_creation_date 2014-10-27
_audit_creation_method
;
Olex2 1.2
(compiled 2014.09.19 svn.r3010 for OlexSys, GUI svn.r4874)
;
_cell_angle_alpha 90
_cell_angle_beta 96.5600(10)
_cell_angle_gamma 90
_cell_formula_units_Z 4
_cell_length_a 10.6322(2)
_cell_length_b 31.0700(8)
_cell_length_c 17.1127(4)
_cell_measurement_reflns_used 9968
_cell_measurement_temperature 100.00
_cell_measurement_theta_max 26.76
_cell_measurement_theta_min 2.25
_cell_volume 5616.0(2)
_computing_cell_refinement 'SAINT v8.27A (Bruker, 2012)'
_computing_data_reduction 'SAINT v8.27A (Bruker, 2012)'
_computing_molecular_graphics 'Olex2 (Dolomanov et al., 2009)'
_computing_publication_material 'Olex2 (Dolomanov et al., 2009)'
_computing_structure_refinement 'ShelXL (Sheldrick, 2008)'
_computing_structure_solution
;
Superflip (Palatinus & Chapuis, 2007;Palatinus & van der Lee, 2008;
Palatinus et al., 2012)
;
_diffrn_ambient_temperature 100.00
_diffrn_detector 'Bruker area detector'
_diffrn_detector_type 'CCD area detector'
_diffrn_measured_fraction_theta_full 1.000
_diffrn_measured_fraction_theta_max 0.998
_diffrn_measurement_device 'Bruker Apex II kappa CCDC area detector'
_diffrn_measurement_device_type 'Bruker APEX-II CCD'
_diffrn_measurement_method '\f and \w scans'
_diffrn_radiation_monochromator graphite
_diffrn_radiation_type MoK\a
_diffrn_radiation_wavelength 0.71073
_diffrn_reflns_av_R_equivalents 0.0343
_diffrn_reflns_av_unetI/netI 0.0324
_diffrn_reflns_Laue_measured_fraction_full 1.000
_diffrn_reflns_Laue_measured_fraction_max 0.998
_diffrn_reflns_limit_h_max 13
_diffrn_reflns_limit_h_min -13
_diffrn_reflns_limit_k_max 36
_diffrn_reflns_limit_k_min -39
_diffrn_reflns_limit_l_max 21
_diffrn_reflns_limit_l_min -21
_diffrn_reflns_number 45527
_diffrn_reflns_point_group_measured_fraction_full 1.000
_diffrn_reflns_point_group_measured_fraction_max 0.998
_diffrn_reflns_theta_full 26.000
_diffrn_reflns_theta_max 26.780
_diffrn_reflns_theta_min 1.311
_diffrn_source 'fine-focus sealed tube'
_diffrn_standards_number 0
_exptl_absorpt_coefficient_mu 0.357
_exptl_absorpt_correction_T_max 0.7454
_exptl_absorpt_correction_T_min 0.6972
_exptl_absorpt_correction_type multi-scan
_exptl_absorpt_process_details
;
SADABS-2012/1 (Bruker,2012) was used for absorption correction.
wR2(int) was 0.0466 before and 0.0434 after correction.
The Ratio of minimum to maximum transmission is 0.9353.
The \l/2 correction factor is 0.0015.
;
_exptl_crystal_colour yellow
_exptl_crystal_colour_primary yellow
_exptl_crystal_density_diffrn 1.609
_exptl_crystal_description block
_exptl_crystal_F_000 2760
_exptl_crystal_size_max 0.4
_exptl_crystal_size_mid 0.33
_exptl_crystal_size_min 0.33
_refine_diff_density_max 0.491
_refine_diff_density_min -0.467
_refine_diff_density_rms 0.059
_refine_ls_extinction_method none
_refine_ls_goodness_of_fit_ref 1.029
_refine_ls_hydrogen_treatment constr
_refine_ls_matrix_type full
_refine_ls_number_parameters 806
_refine_ls_number_reflns 11979
_refine_ls_number_restraints 0
_refine_ls_restrained_S_all 1.029
_refine_ls_R_factor_all 0.0417
_refine_ls_R_factor_gt 0.0321
_refine_ls_shift/su_max 0.002
_refine_ls_shift/su_mean 0.000
_refine_ls_structure_factor_coef Fsqd
_refine_ls_weighting_details 'w=1/[\s^2^(Fo^2^)+(0.0322P)^2^+3.7208P] where P=(Fo^2^+2Fc^2^)/3'
_refine_ls_weighting_scheme calc
_refine_ls_wR_factor_gt 0.0730
_refine_ls_wR_factor_ref 0.0778
_reflns_Friedel_coverage 0.000
_reflns_number_gt 10040
_reflns_number_total 11979
_reflns_threshold_expression 'I > 2\s(I)'
_cod_data_source_file ja5b12536_si_002.cif
_cod_data_source_block Cpstar2Zr
_cod_database_code 4129996
_shelxl_version_number 2013-4
_shelx_space_group_comment
;
The symmetry employed for this shelxl refinement is uniquely defined
by the following loop, which should always be used as a source of
symmetry information in preference to the above space-group names.
They are only intended as comments.
;
_olex2_refinement_description
;
1. Fixed Uiso
 At 1.2 times of:
  All C(H) groups, All C(H,H) groups
 At 1.5 times of:
  All C(H,H,H) groups
2.a Secondary CH2 refined with riding coordinates:
 C30(H30A,H30B), C31(H31A,H31B), C32(H32A,H32B), C33(H33A,H33B)
2.b Aromatic/amide H refined with riding coordinates:
 C23(H23), C25(H25), C59(H59), C60(H60), C61(H61), C62(H62), C63(H63)
2.c Idealised Me refined as rotating group:
 C6(H6A,H6B,H6C), C7(H7A,H7B,H7C), C8(H8A,H8B,H8C), C9(H9A,H9B,H9C), C10(H10A,
 H10B,H10C), C16(H16A,H16B,H16C), C17(H17A,H17B,H17C), C18(H18A,H18B,H18C),
 C19(H19A,H19B,H19C), C20(H20A,H20B,H20C), C27(H27A,H27B,H27C), C28(H28A,H28B,
 H28C), C29(H29A,H29B,H29C)
;
_olex2_submission_special_instructions 'No special instructions were received'

loop_
_space_group_symop_operation_xyz
'x, y, z'
'-x+1/2, y+1/2, -z+1/2'
'-x, -y, -z'
'x-1/2, -y-1/2, z-1/2'

loop_
_atom_site_label
_atom_site_type_symbol
_atom_site_fract_x
_atom_site_fract_y
_atom_site_fract_z
_atom_site_U_iso_or_equiv
_atom_site_adp_type
_atom_site_occupancy
_atom_site_site_symmetry_order
_atom_site_calc_flag
_atom_site_refinement_flags_posn
F1 F 1.17769(10) 0.61430(3) 0.38909(6) 0.0183(2) Uani 1 1 d .
F2 F 1.29555(10) 0.54757(4) 0.46271(7) 0.0212(2) Uani 1 1 d .
F3 F 1.17558(11) 0.47039(4) 0.46910(6) 0.0213(3) Uani 1 1 d .
F4 F 0.93295(11) 0.46174(3) 0.39834(7) 0.0215(3) Uani 1 1 d .
F5 F 0.81174(10) 0.52779(3) 0.32752(6) 0.0175(2) Uani 1 1 d .
F6 F 0.74455(10) 0.59702(4) 0.42059(6) 0.0163(2) Uani 1 1 d .
F7 F 0.49327(10) 0.60906(4) 0.40139(6) 0.0177(2) Uani 1 1 d .
F8 F 0.37639(10) 0.63876(4) 0.26345(7) 0.0211(3) Uani 1 1 d .
F9 F 0.51501(10) 0.65417(4) 0.14089(6) 0.0229(3) Uani 1 1 d .
F10 F 0.76243(10) 0.64276(4) 0.15766(6) 0.0174(2) Uani 1 1 d .
F11 F 0.88892(10) 0.55902(4) 0.18520(6) 0.0183(2) Uani 1 1 d .
F12 F 1.01079(11) 0.55398(4) 0.05790(7) 0.0248(3) Uani 1 1 d .
F13 F 1.18850(11) 0.61442(5) 0.03179(7) 0.0305(3) Uani 1 1 d .
F14 F 1.23785(10) 0.68017(4) 0.13576(7) 0.0257(3) Uani 1 1 d .
F15 F 1.12686(10) 0.68369(4) 0.26687(7) 0.0205(2) Uani 1 1 d .
F16 F 0.87839(10) 0.70751(4) 0.26244(6) 0.0191(2) Uani 1 1 d .
F17 F 0.87044(12) 0.77710(4) 0.35173(7) 0.0271(3) Uani 1 1 d .
F18 F 0.91875(12) 0.77157(4) 0.51167(7) 0.0302(3) Uani 1 1 d .
F19 F 0.97905(12) 0.69350(4) 0.57922(7) 0.0259(3) Uani 1 1 d .
F20 F 0.98666(10) 0.62376(4) 0.49268(6) 0.0181(2) Uani 1 1 d .
C34 C 0.98656(17) 0.57554(6) 0.35616(10) 0.0128(4) Uani 1 1 d .
C35 C 1.11188(17) 0.57697(6) 0.39056(11) 0.0141(4) Uani 1 1 d .
C36 C 1.17571(17) 0.54295(6) 0.42830(11) 0.0148(4) Uani 1 1 d .
C37 C 1.11609(18) 0.50369(6) 0.43148(11) 0.0153(4) Uani 1 1 d .
C38 C 0.99328(17) 0.49993(6) 0.39637(11) 0.0145(4) Uani 1 1 d .
C39 C 0.93232(17) 0.53518(6) 0.36029(11) 0.0140(4) Uani 1 1 d .
C40 C 0.76814(17) 0.61828(6) 0.29018(10) 0.0119(4) Uani 1 1 d .
C41 C 0.69122(17) 0.61039(6) 0.34934(10) 0.0126(4) Uani 1 1 d .
C42 C 0.56205(17) 0.61671(6) 0.34150(11) 0.0131(4) Uani 1 1 d .
C43 C 0.50175(17) 0.63163(6) 0.27107(11) 0.0143(4) Uani 1 1 d .
C44 C 0.57209(17) 0.63940(6) 0.21008(11) 0.0151(4) Uani 1 1 d .
C45 C 0.70158(17) 0.63279(6) 0.22062(11) 0.0132(4) Uani 1 1 d .
C46 C 0.99894(17) 0.62196(6) 0.23284(11) 0.0136(4) Uani 1 1 d .
C47 C 0.97685(17) 0.58975(6) 0.17634(11) 0.0154(4) Uani 1 1 d .
C48 C 1.03734(18) 0.58654(7) 0.10934(11) 0.0188(4) Uani 1 1 d .
C49 C 1.12665(18) 0.61700(7) 0.09594(11) 0.0212(4) Uani 1 1 d .
C50 C 1.15244(17) 0.64981(7) 0.14917(12) 0.0193(4) Uani 1 1 d .
C51 C 1.09096(17) 0.65131(6) 0.21647(11) 0.0160(4) Uani 1 1 d .
C52 C 0.93861(16) 0.66167(6) 0.37117(11) 0.0134(4) Uani 1 1 d .
C53 C 0.90791(17) 0.70237(6) 0.34110(11) 0.0155(4) Uani 1 1 d .
C54 C 0.90203(18) 0.73888(6) 0.38611(12) 0.0192(4) Uani 1 1 d .
C55 C 0.92589(19) 0.73637(6) 0.46691(12) 0.0200(4) Uani 1 1 d .
C56 C 0.95569(18) 0.69698(6) 0.50040(11) 0.0178(4) Uani 1 1 d .
C57 C 0.96028(17) 0.66096(6) 0.45303(11) 0.0147(4) Uani 1 1 d .
B1 B 0.92390(19) 0.61911(7) 0.31231(12) 0.0127(4) Uani 1 1 d .
Zr1 Zr 0.41536(2) 0.42489(2) 0.21238(2) 0.01130(5) Uani 1 1 d .
O1 O 0.32656(12) 0.36991(4) 0.18425(7) 0.0158(3) Uani 1 1 d .
O2 O 0.58609(12) 0.39402(4) 0.28397(7) 0.0160(3) Uani 1 1 d .
C1 C 0.36517(18) 0.43512(6) 0.35428(10) 0.0152(4) Uani 1 1 d .
C2 C 0.24734(18) 0.42685(6) 0.31026(11) 0.0171(4) Uani 1 1 d .
C3 C 0.22013(18) 0.46154(6) 0.25647(11) 0.0168(4) Uani 1 1 d .
C4 C 0.31981(18) 0.49201(6) 0.26995(11) 0.0156(4) Uani 1 1 d .
C5 C 0.41093(18) 0.47551(6) 0.32965(11) 0.0149(4) Uani 1 1 d .
C6 C 0.4164(2) 0.40875(7) 0.42433(11) 0.0225(4) Uani 1 1 d .
H6A H 0.4556 0.3832 0.4069 0.034 Uiso 1 1 calc GR
H6B H 0.3484 0.4009 0.4539 0.034 Uiso 1 1 calc GR
H6C H 0.4779 0.4253 0.4570 0.034 Uiso 1 1 calc GR
C7 C 0.1581(2) 0.39189(7) 0.32976(13) 0.0249(5) Uani 1 1 d .
H7A H 0.0957 0.3871 0.2855 0.037 Uiso 1 1 calc GR
H7B H 0.1169 0.4004 0.3744 0.037 Uiso 1 1 calc GR
H7C H 0.2048 0.3658 0.3418 0.037 Uiso 1 1 calc GR
C8 C 0.09480(19) 0.47034(7) 0.20869(13) 0.0254(5) Uani 1 1 d .
H8A H 0.1089 0.4791 0.1566 0.038 Uiso 1 1 calc GR
H8B H 0.0516 0.4929 0.2332 0.038 Uiso 1 1 calc GR
H8C H 0.0441 0.4447 0.2059 0.038 Uiso 1 1 calc GR
C9 C 0.3109(2) 0.53828(6) 0.24486(12) 0.0225(4) Uani 1 1 d .
H9A H 0.3926 0.5482 0.2341 0.034 Uiso 1 1 calc GR
H9B H 0.2824 0.5553 0.2862 0.034 Uiso 1 1 calc GR
H9C H 0.2518 0.5409 0.1983 0.034 Uiso 1 1 calc GR
C10 C 0.51964(19) 0.50137(7) 0.36974(12) 0.0210(4) Uani 1 1 d .
H10A H 0.5507 0.4879 0.4186 0.031 Uiso 1 1 calc GR
H10B H 0.4912 0.5300 0.3797 0.031 Uiso 1 1 calc GR
H10C H 0.5863 0.5027 0.3364 0.031 Uiso 1 1 calc GR
C11 C 0.53713(18) 0.41144(6) 0.09267(11) 0.0165(4) Uani 1 1 d .
C12 C 0.41684(18) 0.42698(6) 0.06222(11) 0.0166(4) Uani 1 1 d .
C13 C 0.40554(18) 0.47033(6) 0.08703(11) 0.0163(4) Uani 1 1 d .
C14 C 0.52311(18) 0.48194(6) 0.13162(11) 0.0161(4) Uani 1 1 d .
C15 C 0.60304(18) 0.44563(6) 0.13466(11) 0.0170(4) Uani 1 1 d .
C16 C 0.5866(2) 0.36846(7) 0.06990(12) 0.0252(5) Uani 1 1 d .
H16A H 0.6716 0.3647 0.0945 0.038 Uiso 1 1 calc GR
H16B H 0.5858 0.3672 0.0138 0.038 Uiso 1 1 calc GR
H16C H 0.5339 0.3460 0.0868 0.038 Uiso 1 1 calc GR
C17 C 0.3303(2) 0.40206(7) 0.00391(12) 0.0256(5) Uani 1 1 d .
H17A H 0.3107 0.3749 0.0264 0.038 Uiso 1 1 calc GR
H17B H 0.3709 0.3972 -0.0426 0.038 Uiso 1 1 calc GR
H17C H 0.2536 0.4180 -0.0095 0.038 Uiso 1 1 calc GR
C18 C 0.3043(2) 0.50085(7) 0.05279(12) 0.0268(5) Uani 1 1 d .
H18A H 0.2246 0.4860 0.0450 0.040 Uiso 1 1 calc GR
H18B H 0.3252 0.5115 0.0032 0.040 Uiso 1 1 calc GR
H18C H 0.2983 0.5245 0.0882 0.040 Uiso 1 1 calc GR
C19 C 0.5685(2) 0.52660(7) 0.15402(13) 0.0255(5) Uani 1 1 d .
H19A H 0.5052 0.5472 0.1344 0.038 Uiso 1 1 calc GR
H19B H 0.6456 0.5323 0.1317 0.038 Uiso 1 1 calc GR
H19C H 0.5836 0.5288 0.2103 0.038 Uiso 1 1 calc GR
C20 C 0.74227(19) 0.44720(8) 0.16342(13) 0.0257(5) Uani 1 1 d .
H20A H 0.7561 0.4664 0.2075 0.039 Uiso 1 1 calc GR
H20B H 0.7883 0.4573 0.1219 0.039 Uiso 1 1 calc GR
H20C H 0.7712 0.4189 0.1792 0.039 Uiso 1 1 calc GR
C21 C 0.23180(18) 0.33996(6) 0.18902(11) 0.0176(4) Uani 1 1 d .
C22 C 0.25499(19) 0.30430(6) 0.23929(12) 0.0199(4) Uani 1 1 d .
C23 C 0.1572(2) 0.27555(7) 0.24776(13) 0.0242(5) Uani 1 1 d .
H23 H 0.1733 0.2519 0.2807 0.029 Uiso 1 1 calc R
C24 C 0.0365(2) 0.28085(7) 0.20880(13) 0.0266(5) Uani 1 1 d .
C25 C 0.0170(2) 0.31541(7) 0.15804(12) 0.0239(5) Uani 1 1 d .
H25 H -0.0626 0.3189 0.1301 0.029 Uiso 1 1 calc R
C26 C 0.11168(19) 0.34537(7) 0.14679(12) 0.0208(4) Uani 1 1 d .
C27 C 0.3814(2) 0.29722(7) 0.28596(13) 0.0290(5) Uani 1 1 d .
H27A H 0.4403 0.2868 0.2519 0.044 Uiso 1 1 calc GR
H27B H 0.3731 0.2764 0.3266 0.044 Uiso 1 1 calc GR
H27C H 0.4117 0.3239 0.3093 0.044 Uiso 1 1 calc GR
C28 C -0.0675(2) 0.24962(8) 0.22167(16) 0.0381(6) Uani 1 1 d .
H28A H -0.0644 0.2255 0.1868 0.057 Uiso 1 1 calc GR
H28B H -0.1480 0.2637 0.2113 0.057 Uiso 1 1 calc GR
H28C H -0.0563 0.2397 0.2751 0.057 Uiso 1 1 calc GR
C29 C 0.0803(2) 0.38170(7) 0.08998(13) 0.0256(5) Uani 1 1 d .
H29A H 0.1391 0.4049 0.1020 0.038 Uiso 1 1 calc GR
H29B H -0.0041 0.3917 0.0943 0.038 Uiso 1 1 calc GR
H29C H 0.0858 0.3718 0.0373 0.038 Uiso 1 1 calc GR
C30 C 0.68005(19) 0.41109(7) 0.34662(12) 0.0223(4) Uani 1 1 d .
H30A H 0.6381 0.4264 0.3857 0.027 Uiso 1 1 calc R
H30B H 0.7378 0.4307 0.3247 0.027 Uiso 1 1 calc R
C31 C 0.7505(3) 0.37271(8) 0.38313(18) 0.0521(8) Uani 1 1 d .
H31A H 0.7367 0.3699 0.4380 0.062 Uiso 1 1 calc R
H31B H 0.8407 0.3757 0.3801 0.062 Uiso 1 1 calc R
C32 C 0.6990(2) 0.33377(7) 0.33675(13) 0.0269(5) Uani 1 1 d .
H32A H 0.7662 0.3138 0.3281 0.032 Uiso 1 1 calc R
H32B H 0.6361 0.3189 0.3635 0.032 Uiso 1 1 calc R
C33 C 0.6405(2) 0.35332(7) 0.26023(12) 0.0223(4) Uani 1 1 d .
H33A H 0.7041 0.3584 0.2249 0.027 Uiso 1 1 calc R
H33B H 0.5754 0.3347 0.2343 0.027 Uiso 1 1 calc R
Cl1 Cl 0.37117(5) 0.29999(2) 0.51568(4) 0.03650(14) Uani 1 1 d .
C58 C 0.5166(2) 0.27444(7) 0.51088(13) 0.0237(4) Uani 1 1 d .
C59 C 0.6238(2) 0.29017(8) 0.55445(14) 0.0304(5) Uani 1 1 d .
H59 H 0.6200 0.3145 0.5857 0.037 Uiso 1 1 calc R
C60 C 0.7372(2) 0.26880(9) 0.55064(16) 0.0382(6) Uani 1 1 d .
H60 H 0.8102 0.2785 0.5807 0.046 Uiso 1 1 calc R
C61 C 0.7431(2) 0.23332(8) 0.50274(16) 0.0388(6) Uani 1 1 d .
H61 H 0.8202 0.2196 0.4996 0.047 Uiso 1 1 calc R
C62 C 0.6350(2) 0.21821(8) 0.45955(15) 0.0359(6) Uani 1 1 d .
H62 H 0.6393 0.1943 0.4272 0.043 Uiso 1 1 calc R
C63 C 0.5203(2) 0.23832(7) 0.46390(13) 0.0280(5) Uani 1 1 d .
H63 H 0.4468 0.2278 0.4357 0.034 Uiso 1 1 calc R

loop_
_atom_site_aniso_label
_atom_site_aniso_U_11
_atom_site_aniso_U_22
_atom_site_aniso_U_33
_atom_site_aniso_U_23
_atom_site_aniso_U_13
_atom_site_aniso_U_12
F1 0.0135(5) 0.0174(6) 0.0232(6) 0.0032(5) -0.0011(4) -0.0039(4)
F2 0.0128(6) 0.0277(6) 0.0215(6) 0.0029(5) -0.0049(4) 0.0029(5)
F3 0.0255(6) 0.0191(6) 0.0192(6) 0.0053(5) 0.0015(5) 0.0101(5)
F4 0.0231(6) 0.0130(6) 0.0282(6) 0.0030(5) 0.0023(5) -0.0024(5)
F5 0.0111(5) 0.0183(6) 0.0223(6) -0.0001(5) -0.0020(4) -0.0027(4)
F6 0.0135(5) 0.0235(6) 0.0114(5) 0.0054(4) -0.0001(4) 0.0030(4)
F7 0.0137(5) 0.0226(6) 0.0176(6) 0.0035(5) 0.0059(4) 0.0016(4)
F8 0.0100(5) 0.0293(7) 0.0234(6) 0.0029(5) -0.0003(4) 0.0051(5)
F9 0.0182(6) 0.0352(7) 0.0139(6) 0.0046(5) -0.0040(4) 0.0081(5)
F10 0.0156(6) 0.0258(6) 0.0108(5) 0.0040(4) 0.0017(4) 0.0015(5)
F11 0.0176(6) 0.0188(6) 0.0188(6) -0.0018(5) 0.0029(4) -0.0022(4)
F12 0.0262(7) 0.0319(7) 0.0167(6) -0.0051(5) 0.0033(5) 0.0062(5)
F13 0.0213(6) 0.0551(9) 0.0165(6) 0.0047(6) 0.0086(5) 0.0036(6)
F14 0.0148(6) 0.0371(7) 0.0253(6) 0.0137(6) 0.0036(5) -0.0048(5)
F15 0.0166(6) 0.0218(6) 0.0230(6) 0.0011(5) 0.0015(5) -0.0048(5)
F16 0.0216(6) 0.0180(6) 0.0168(6) 0.0050(5) -0.0013(5) 0.0004(5)
F17 0.0366(7) 0.0123(6) 0.0317(7) 0.0031(5) 0.0013(6) 0.0018(5)
F18 0.0423(8) 0.0186(6) 0.0302(7) -0.0092(5) 0.0057(6) -0.0006(5)
F19 0.0350(7) 0.0283(7) 0.0138(6) -0.0044(5) 0.0005(5) 0.0001(5)
F20 0.0217(6) 0.0182(6) 0.0138(5) 0.0028(4) -0.0005(4) 0.0031(5)
C34 0.0121(9) 0.0161(9) 0.0104(8) 0.0006(7) 0.0022(7) 0.0015(7)
C35 0.0150(9) 0.0151(9) 0.0126(9) -0.0002(7) 0.0028(7) -0.0017(7)
C36 0.0090(9) 0.0229(10) 0.0123(9) -0.0008(8) -0.0003(7) 0.0033(7)
C37 0.0180(10) 0.0168(9) 0.0114(9) 0.0015(7) 0.0034(7) 0.0068(7)
C38 0.0167(10) 0.0126(9) 0.0150(9) -0.0002(7) 0.0054(7) -0.0012(7)
C39 0.0103(9) 0.0191(9) 0.0126(9) -0.0011(7) 0.0009(7) -0.0001(7)
C40 0.0122(9) 0.0099(8) 0.0134(9) -0.0006(7) 0.0011(7) 0.0001(7)
C41 0.0130(9) 0.0122(9) 0.0117(9) 0.0014(7) -0.0028(7) 0.0000(7)
C42 0.0142(9) 0.0119(9) 0.0139(9) 0.0004(7) 0.0047(7) -0.0002(7)
C43 0.0096(9) 0.0145(9) 0.0180(9) -0.0018(7) -0.0016(7) 0.0011(7)
C44 0.0147(9) 0.0160(9) 0.0135(9) 0.0006(7) -0.0036(7) 0.0027(7)
C45 0.0146(9) 0.0126(9) 0.0126(9) -0.0004(7) 0.0030(7) -0.0008(7)
C46 0.0106(9) 0.0169(9) 0.0129(9) 0.0049(7) -0.0009(7) 0.0030(7)
C47 0.0109(9) 0.0190(9) 0.0161(9) 0.0029(8) 0.0008(7) 0.0027(7)
C48 0.0166(10) 0.0261(11) 0.0127(9) 0.0001(8) -0.0021(7) 0.0068(8)
C49 0.0134(10) 0.0380(12) 0.0126(9) 0.0074(9) 0.0037(7) 0.0067(8)
C50 0.0082(9) 0.0282(11) 0.0212(10) 0.0109(9) 0.0004(7) -0.0004(8)
C51 0.0118(9) 0.0199(10) 0.0154(9) 0.0040(8) -0.0027(7) 0.0021(7)
C52 0.0078(9) 0.0158(9) 0.0166(9) 0.0009(7) 0.0009(7) -0.0017(7)
C53 0.0134(9) 0.0185(10) 0.0145(9) 0.0013(7) 0.0011(7) -0.0029(7)
C54 0.0168(10) 0.0140(9) 0.0268(11) 0.0040(8) 0.0027(8) -0.0010(7)
C55 0.0205(10) 0.0166(10) 0.0233(10) -0.0071(8) 0.0041(8) -0.0026(8)
C56 0.0160(10) 0.0231(10) 0.0142(9) -0.0031(8) 0.0018(7) -0.0019(8)
C57 0.0112(9) 0.0149(9) 0.0176(9) 0.0025(7) 0.0003(7) 0.0003(7)
B1 0.0102(10) 0.0137(10) 0.0136(10) 0.0010(8) -0.0007(8) -0.0012(8)
Zr1 0.01172(9) 0.01268(9) 0.00947(9) 0.00075(7) 0.00108(6) 0.00060(7)
O1 0.0163(7) 0.0160(7) 0.0148(7) 0.0007(5) 0.0007(5) -0.0025(5)
O2 0.0161(7) 0.0171(7) 0.0138(6) -0.0026(5) -0.0024(5) 0.0010(5)
C1 0.0197(10) 0.0172(9) 0.0097(8) -0.0014(7) 0.0057(7) 0.0015(7)
C2 0.0182(10) 0.0197(10) 0.0149(9) -0.0022(8) 0.0085(7) 0.0009(8)
C3 0.0144(9) 0.0227(10) 0.0139(9) -0.0031(8) 0.0041(7) 0.0039(8)
C4 0.0159(10) 0.0179(10) 0.0138(9) -0.0005(7) 0.0053(7) 0.0029(7)
C5 0.0171(10) 0.0160(9) 0.0121(9) -0.0021(7) 0.0042(7) 0.0022(7)
C6 0.0287(12) 0.0248(11) 0.0141(10) 0.0040(8) 0.0031(8) 0.0034(9)
C7 0.0266(12) 0.0243(11) 0.0259(11) -0.0054(9) 0.0123(9) -0.0067(9)
C8 0.0172(10) 0.0350(12) 0.0234(11) -0.0042(9) -0.0001(8) 0.0062(9)
C9 0.0283(12) 0.0180(10) 0.0228(11) 0.0021(8) 0.0092(9) 0.0056(8)
C10 0.0210(11) 0.0196(10) 0.0221(10) -0.0039(8) 0.0014(8) -0.0021(8)
C11 0.0207(10) 0.0177(9) 0.0125(9) 0.0033(7) 0.0076(7) 0.0008(8)
C12 0.0204(10) 0.0207(10) 0.0093(8) 0.0036(8) 0.0043(7) -0.0040(8)
C13 0.0186(10) 0.0202(10) 0.0106(9) 0.0038(7) 0.0040(7) 0.0018(8)
C14 0.0202(10) 0.0160(9) 0.0128(9) 0.0016(7) 0.0052(7) -0.0023(8)
C15 0.0169(10) 0.0199(10) 0.0148(9) 0.0049(8) 0.0052(7) -0.0018(8)
C16 0.0350(13) 0.0213(11) 0.0208(11) 0.0009(9) 0.0097(9) 0.0062(9)
C17 0.0277(12) 0.0318(12) 0.0168(10) -0.0006(9) 0.0007(9) -0.0081(9)
C18 0.0298(12) 0.0320(12) 0.0191(10) 0.0081(9) 0.0048(9) 0.0103(10)
C19 0.0349(13) 0.0197(11) 0.0233(11) -0.0012(9) 0.0098(9) -0.0063(9)
C20 0.0177(11) 0.0342(12) 0.0252(11) 0.0082(10) 0.0021(8) -0.0030(9)
C21 0.0183(10) 0.0174(10) 0.0173(9) -0.0030(8) 0.0034(8) -0.0016(8)
C22 0.0209(10) 0.0179(10) 0.0212(10) -0.0014(8) 0.0030(8) 0.0004(8)
C23 0.0283(12) 0.0178(10) 0.0267(11) 0.0022(9) 0.0042(9) -0.0011(8)
C24 0.0262(12) 0.0226(11) 0.0312(12) -0.0048(9) 0.0037(9) -0.0056(9)
C25 0.0179(10) 0.0280(11) 0.0246(11) -0.0045(9) -0.0024(8) -0.0024(8)
C26 0.0219(11) 0.0224(10) 0.0180(10) -0.0023(8) 0.0014(8) -0.0016(8)
C27 0.0274(12) 0.0279(12) 0.0308(12) 0.0096(10) -0.0014(9) -0.0001(9)
C28 0.0300(13) 0.0308(13) 0.0531(16) 0.0060(12) 0.0036(11) -0.0105(10)
C29 0.0229(11) 0.0286(12) 0.0239(11) 0.0025(9) -0.0031(9) 0.0012(9)
C30 0.0193(10) 0.0251(11) 0.0203(10) -0.0050(9) -0.0071(8) -0.0023(8)
C31 0.0568(18) 0.0314(14) 0.0584(18) -0.0113(13) -0.0352(15) 0.0173(13)
C32 0.0243(11) 0.0232(11) 0.0318(12) 0.0034(9) -0.0033(9) 0.0059(9)
C33 0.0221(11) 0.0189(10) 0.0253(11) -0.0017(8) 0.0004(8) 0.0050(8)
Cl1 0.0236(3) 0.0357(3) 0.0508(4) -0.0055(3) 0.0067(3) 0.0019(2)
C58 0.0210(11) 0.0247(11) 0.0259(11) 0.0020(9) 0.0058(9) 0.0000(8)
C59 0.0273(12) 0.0317(12) 0.0337(13) -0.0110(10) 0.0089(10) -0.0051(10)
C60 0.0239(13) 0.0466(16) 0.0436(15) -0.0081(12) 0.0024(11) -0.0044(11)
C61 0.0277(13) 0.0386(14) 0.0514(16) -0.0028(12) 0.0096(11) 0.0065(11)
C62 0.0469(15) 0.0253(12) 0.0369(14) -0.0094(10) 0.0100(11) 0.0040(11)
C63 0.0326(13) 0.0241(11) 0.0259(11) -0.0008(9) -0.0025(9) -0.0033(9)

loop_
_atom_type_symbol
_atom_type_description
_atom_type_scat_dispersion_real
_atom_type_scat_dispersion_imag
_atom_type_scat_source
C C 0.0033 0.0016 'International Tables Vol C Tables 4.2.6.8 and 6.1.1.4'
H H 0.0000 0.0000 'International Tables Vol C Tables 4.2.6.8 and 6.1.1.4'
B B 0.0013 0.0007 'International Tables Vol C Tables 4.2.6.8 and 6.1.1.4'
Cl Cl 0.1484 0.1585 'International Tables Vol C Tables 4.2.6.8 and 6.1.1.4'
F F 0.0171 0.0103 'International Tables Vol C Tables 4.2.6.8 and 6.1.1.4'
O O 0.0106 0.0060 'International Tables Vol C Tables 4.2.6.8 and 6.1.1.4'
Zr Zr -2.9673 0.5597 'International Tables Vol C Tables 4.2.6.8 and 6.1.1.4'

loop_
_geom_angle_atom_site_label_1
_geom_angle_atom_site_label_2
_geom_angle_atom_site_label_3
_geom_angle
C35 C34 B1 118.84(16)
C39 C34 C35 112.98(16)
C39 C34 B1 128.07(16)
F1 C35 C34 119.30(16)
F1 C35 C36 115.96(16)
C36 C35 C34 124.73(17)
F2 C36 C35 120.90(17)
F2 C36 C37 119.51(16)
C35 C36 C37 119.59(17)
F3 C37 C36 120.59(17)
F3 C37 C38 121.06(17)
C38 C37 C36 118.34(17)
F4 C38 C37 119.49(16)
F4 C38 C39 120.50(16)
C37 C38 C39 120.00(17)
F5 C39 C34 120.69(16)
F5 C39 C38 115.00(16)
C38 C39 C34 124.30(17)
C41 C40 B1 119.41(16)
C45 C40 C41 113.31(16)
C45 C40 B1 126.10(16)
F6 C41 C40 119.29(15)
F6 C41 C42 116.28(16)
C42 C41 C40 124.40(17)
F7 C42 C41 121.49(16)
F7 C42 C43 119.07(16)
C41 C42 C43 119.43(17)
F8 C43 C42 119.84(16)
F8 C43 C44 121.19(16)
C44 C43 C42 118.97(17)
F9 C44 C43 119.87(16)
F9 C44 C45 120.45(17)
C43 C44 C45 119.67(17)
F10 C45 C40 120.87(16)
F10 C45 C44 114.90(16)
C44 C45 C40 124.21(17)
C47 C46 B1 118.22(16)
C51 C46 C47 113.48(17)
C51 C46 B1 128.12(17)
F11 C47 C46 119.46(16)
F11 C47 C48 115.72(17)
C48 C47 C46 124.81(18)
F12 C48 C47 120.89(18)
F12 C48 C49 120.20(17)
C49 C48 C47 118.91(19)
F13 C49 C48 120.35(19)
F13 C49 C50 120.41(19)
C50 C49 C48 119.24(17)
F14 C50 C49 119.61(17)
F14 C50 C51 120.54(19)
C49 C50 C51 119.85(18)
F15 C51 C46 120.93(17)
F15 C51 C50 115.41(17)
C50 C51 C46 123.66(18)
C53 C52 C57 113.05(17)
C53 C52 B1 119.90(16)
C57 C52 B1 126.22(16)
F16 C53 C52 119.51(17)
F16 C53 C54 115.98(17)
C54 C53 C52 124.49(18)
F17 C54 C53 120.38(18)
F17 C54 C55 119.63(18)
C53 C54 C55 119.97(18)
F18 C55 C54 120.68(18)
F18 C55 C56 120.90(18)
C56 C55 C54 118.42(18)
F19 C56 C55 119.77(17)
F19 C56 C57 120.38(18)
C55 C56 C57 119.85(18)
F20 C57 C52 121.23(16)
F20 C57 C56 114.56(16)
C56 C57 C52 124.20(18)
C34 B1 C40 115.61(15)
C34 B1 C46 102.12(14)
C34 B1 C52 111.87(15)
C40 B1 C52 100.00(14)
C46 B1 C40 112.09(15)
C46 B1 C52 115.80(15)
O1 Zr1 O2 95.49(5)
O1 Zr1 C1 101.05(6)
O1 Zr1 C2 80.37(6)
O1 Zr1 C3 94.31(6)
O1 Zr1 C4 126.50(6)
O1 Zr1 C5 132.05(6)
O1 Zr1 C11 86.32(6)
O1 Zr1 C12 80.58(6)
O1 Zr1 C13 107.38(6)
O1 Zr1 C14 133.31(6)
O1 Zr1 C15 117.41(6)
O2 Zr1 C1 77.44(5)
O2 Zr1 C2 103.19(5)
O2 Zr1 C3 130.68(5)
O2 Zr1 C4 117.46(5)
O2 Zr1 C5 85.52(5)
O2 Zr1 C11 85.28(5)
O2 Zr1 C12 116.85(5)
O2 Zr1 C13 129.45(5)
O2 Zr1 C14 101.57(5)
O2 Zr1 C15 76.65(5)
C1 Zr1 C2 31.77(6)
C1 Zr1 C4 53.23(6)
C1 Zr1 C11 161.73(6)
C1 Zr1 C12 165.54(6)
C1 Zr1 C14 124.91(6)
C1 Zr1 C15 135.06(6)
C2 Zr1 C14 135.17(6)
C2 Zr1 C15 162.22(6)
C3 Zr1 C1 53.24(6)
C3 Zr1 C2 32.19(6)
C3 Zr1 C4 32.20(6)
C3 Zr1 C11 143.60(6)
C3 Zr1 C12 112.43(6)
C3 Zr1 C13 92.57(6)
C3 Zr1 C14 106.02(6)
C3 Zr1 C15 137.44(6)
C4 Zr1 C2 53.05(6)
C4 Zr1 C11 133.90(6)
C4 Zr1 C12 114.27(6)
C4 Zr1 C14 82.38(6)
C4 Zr1 C15 110.82(6)
C5 Zr1 C1 32.37(6)
C5 Zr1 C2 53.16(6)
C5 Zr1 C3 53.51(6)
C5 Zr1 C4 32.23(6)
C5 Zr1 C11 141.23(6)
C5 Zr1 C12 140.54(6)
C5 Zr1 C13 108.43(6)
C5 Zr1 C14 92.69(6)
C5 Zr1 C15 109.46(6)
C11 Zr1 C2 164.79(6)
C11 Zr1 C14 52.78(6)
C11 Zr1 C15 31.84(6)
C12 Zr1 C2 136.89(6)
C12 Zr1 C11 31.77(6)
C12 Zr1 C14 52.91(6)
C12 Zr1 C15 52.46(6)
C13 Zr1 C1 137.05(6)
C13 Zr1 C2 124.39(6)
C13 Zr1 C4 83.88(6)
C13 Zr1 C11 53.13(6)
C13 Zr1 C12 32.16(6)
C13 Zr1 C14 32.31(6)
C13 Zr1 C15 52.81(6)
C14 Zr1 C15 31.49(6)
C21 O1 Zr1 153.63(12)
C30 O2 Zr1 131.99(11)
C33 O2 Zr1 121.88(11)
C33 O2 C30 104.77(14)
C2 C1 Zr1 74.92(10)
C2 C1 C5 108.33(16)
C2 C1 C6 123.11(17)
C5 C1 Zr1 73.40(10)
C5 C1 C6 127.64(18)
C6 C1 Zr1 126.33(13)
C1 C2 Zr1 73.31(10)
C1 C2 C3 108.05(17)
C1 C2 C7 123.87(18)
C3 C2 Zr1 72.77(10)
C3 C2 C7 127.05(18)
C7 C2 Zr1 128.80(13)
C2 C3 Zr1 75.04(11)
C2 C3 C8 126.11(18)
C4 C3 Zr1 74.26(10)
C4 C3 C2 107.85(17)
C4 C3 C8 124.37(18)
C8 C3 Zr1 128.20(13)
C3 C4 Zr1 73.54(11)
C3 C4 C5 108.12(17)
C3 C4 C9 124.79(18)
C5 C4 Zr1 73.46(10)
C5 C4 C9 124.56(18)
C9 C4 Zr1 133.17(13)
C1 C5 Zr1 74.23(10)
C1 C5 C10 127.16(17)
C4 C5 Zr1 74.31(11)
C4 C5 C1 107.60(17)
C4 C5 C10 124.01(17)
C10 C5 Zr1 127.15(13)
C1 C6 H6A 109.5
C1 C6 H6B 109.5
C1 C6 H6C 109.5
H6A C6 H6B 109.5
H6A C6 H6C 109.5
H6B C6 H6C 109.5
C2 C7 H7A 109.5
C2 C7 H7B 109.5
C2 C7 H7C 109.5
H7A C7 H7B 109.5
H7A C7 H7C 109.5
H7B C7 H7C 109.5
C3 C8 H8A 109.5
C3 C8 H8B 109.5
C3 C8 H8C 109.5
H8A C8 H8B 109.5
H8A C8 H8C 109.5
H8B C8 H8C 109.5
C4 C9 H9A 109.5
C4 C9 H9B 109.5
C4 C9 H9C 109.5
H9A C9 H9B 109.5
H9A C9 H9C 109.5
H9B C9 H9C 109.5
C5 C10 H10A 109.5
C5 C10 H10B 109.5
C5 C10 H10C 109.5
H10A C10 H10B 109.5
H10A C10 H10C 109.5
H10B C10 H10C 109.5
C12 C11 Zr1 73.84(10)
C12 C11 C15 107.76(17)
C12 C11 C16 122.54(18)
C15 C11 Zr1 74.97(11)
C15 C11 C16 128.91(18)
C16 C11 Zr1 124.90(13)
C11 C12 Zr1 74.39(10)
C11 C12 C13 108.55(17)
C11 C12 C17 122.21(18)
C13 C12 Zr1 73.45(10)
C13 C12 C17 128.59(19)
C17 C12 Zr1 125.48(13)
C12 C13 Zr1 74.39(10)
C12 C13 C14 107.38(17)
C12 C13 C18 124.25(18)
C14 C13 Zr1 75.12(10)
C14 C13 C18 126.24(19)
C18 C13 Zr1 129.31(13)
C13 C14 Zr1 72.58(10)
C13 C14 C19 127.02(18)
C15 C14 Zr1 74.61(11)
C15 C14 C13 107.68(17)
C15 C14 C19 123.66(18)
C19 C14 Zr1 130.01(13)
C11 C15 Zr1 73.19(10)
C11 C15 C20 126.78(18)
C14 C15 Zr1 73.90(10)
C14 C15 C11 108.60(17)
C14 C15 C20 123.50(18)
C20 C15 Zr1 128.55(13)
C11 C16 H16A 109.5
C11 C16 H16B 109.5
C11 C16 H16C 109.5
H16A C16 H16B 109.5
H16A C16 H16C 109.5
H16B C16 H16C 109.5
C12 C17 H17A 109.5
C12 C17 H17B 109.5
C12 C17 H17C 109.5
H17A C17 H17B 109.5
H17A C17 H17C 109.5
H17B C17 H17C 109.5
C13 C18 H18A 109.5
C13 C18 H18B 109.5
C13 C18 H18C 109.5
H18A C18 H18B 109.5
H18A C18 H18C 109.5
H18B C18 H18C 109.5
C14 C19 H19A 109.5
C14 C19 H19B 109.5
C14 C19 H19C 109.5
H19A C19 H19B 109.5
H19A C19 H19C 109.5
H19B C19 H19C 109.5
C15 C20 H20A 109.5
C15 C20 H20B 109.5
C15 C20 H20C 109.5
H20A C20 H20B 109.5
H20A C20 H20C 109.5
H20B C20 H20C 109.5
O1 C21 C22 119.26(17)
O1 C21 C26 121.05(17)
C26 C21 C22 119.64(18)
C21 C22 C27 121.68(18)
C23 C22 C21 119.25(19)
C23 C22 C27 119.05(19)
C22 C23 H23 118.8
C24 C23 C22 122.4(2)
C24 C23 H23 118.8
C23 C24 C28 120.5(2)
C25 C24 C23 117.29(19)
C25 C24 C28 122.2(2)
C24 C25 H25 118.5
C24 C25 C26 123.0(2)
C26 C25 H25 118.5
C21 C26 C29 123.03(18)
C25 C26 C21 118.39(19)
C25 C26 C29 118.59(18)
C22 C27 H27A 109.5
C22 C27 H27B 109.5
C22 C27 H27C 109.5
H27A C27 H27B 109.5
H27A C27 H27C 109.5
H27B C27 H27C 109.5
C24 C28 H28A 109.5
C24 C28 H28B 109.5
C24 C28 H28C 109.5
H28A C28 H28B 109.5
H28A C28 H28C 109.5
H28B C28 H28C 109.5
C26 C29 H29A 109.5
C26 C29 H29B 109.5
C26 C29 H29C 109.5
H29A C29 H29B 109.5
H29A C29 H29C 109.5
H29B C29 H29C 109.5
O2 C30 H30A 110.5
O2 C30 H30B 110.5
O2 C30 C31 106.27(17)
H30A C30 H30B 108.7
C31 C30 H30A 110.5
C31 C30 H30B 110.5
C30 C31 H31A 110.5
C30 C31 H31B 110.5
C30 C31 C32 106.39(19)
H31A C31 H31B 108.6
C32 C31 H31A 110.5
C32 C31 H31B 110.5
C31 C32 H32A 111.2
C31 C32 H32B 111.2
H32A C32 H32B 109.1
C33 C32 C31 102.78(18)
C33 C32 H32A 111.2
C33 C32 H32B 111.2
O2 C33 C32 104.06(16)
O2 C33 H33A 110.9
O2 C33 H33B 110.9
C32 C33 H33A 110.9
C32 C33 H33B 110.9
H33A C33 H33B 109.0
C59 C58 Cl1 119.64(17)
C59 C58 C63 121.7(2)
C63 C58 Cl1 118.64(17)
C58 C59 H59 120.8
C58 C59 C60 118.4(2)
C60 C59 H59 120.8
C59 C60 H60 119.7
C61 C60 C59 120.7(2)
C61 C60 H60 119.7
C60 C61 H61 120.0
C62 C61 C60 120.0(2)
C62 C61 H61 120.0
C61 C62 H62 119.8
C61 C62 C63 120.4(2)
C63 C62 H62 119.8
C58 C63 H63 120.6
C62 C63 C58 118.8(2)
C62 C63 H63 120.6

loop_
_geom_bond_atom_site_label_1
_geom_bond_atom_site_label_2
_geom_bond_distance
F1 C35 1.356(2)
F2 C36 1.349(2)
F3 C37 1.339(2)
F4 C38 1.351(2)
F5 C39 1.359(2)
F6 C41 1.350(2)
F7 C42 1.346(2)
F8 C43 1.343(2)
F9 C44 1.348(2)
F10 C45 1.355(2)
F11 C47 1.357(2)
F12 C48 1.349(2)
F13 C49 1.345(2)
F14 C50 1.347(2)
F15 C51 1.351(2)
F16 C53 1.356(2)
F17 C54 1.351(2)
F18 C55 1.342(2)
F19 C56 1.348(2)
F20 C57 1.353(2)
C34 C35 1.395(3)
C34 C39 1.385(3)
C34 B1 1.651(3)
C35 C36 1.376(3)
C36 C37 1.379(3)
C37 C38 1.379(3)
C38 C39 1.382(3)
C40 C41 1.394(2)
C40 C45 1.389(3)
C40 B1 1.656(3)
C41 C42 1.379(3)
C42 C43 1.379(3)
C43 C44 1.373(3)
C44 C45 1.383(3)
C46 C47 1.393(3)
C46 C51 1.389(3)
C46 B1 1.656(3)
C47 C48 1.381(3)
C48 C49 1.378(3)
C49 C50 1.374(3)
C50 C51 1.388(3)
C52 C53 1.390(3)
C52 C57 1.394(3)
C52 B1 1.659(3)
C53 C54 1.377(3)
C54 C55 1.379(3)
C55 C56 1.373(3)
C56 C57 1.386(3)
Zr1 O1 1.9844(13)
Zr1 O2 2.2820(13)
Zr1 C1 2.5648(18)
Zr1 C2 2.5853(18)
Zr1 C3 2.5559(18)
Zr1 C4 2.5651(18)
Zr1 C5 2.5541(18)
Zr1 C11 2.5795(18)
Zr1 C12 2.5725(18)
Zr1 C13 2.5603(18)
Zr1 C14 2.5934(18)
Zr1 C15 2.6025(18)
O1 C21 1.381(2)
O2 C30 1.478(2)
O2 C33 1.467(2)
C1 C2 1.410(3)
C1 C5 1.427(3)
C1 C6 1.502(3)
C2 C3 1.425(3)
C2 C7 1.505(3)
C3 C4 1.420(3)
C3 C8 1.507(3)
C4 C5 1.421(3)
C4 C9 1.500(3)
C5 C10 1.507(3)
C6 H6A 0.9600
C6 H6B 0.9600
C6 H6C 0.9600
C7 H7A 0.9600
C7 H7B 0.9600
C7 H7C 0.9600
C8 H8A 0.9600
C8 H8B 0.9600
C8 H8C 0.9600
C9 H9A 0.9600
C9 H9B 0.9600
C9 H9C 0.9600
C10 H10A 0.9600
C10 H10B 0.9600
C10 H10C 0.9600
C11 C12 1.410(3)
C11 C15 1.421(3)
C11 C16 1.503(3)
C12 C13 1.422(3)
C12 C17 1.494(3)
C13 C14 1.434(3)
C13 C18 1.502(3)
C14 C15 1.410(3)
C14 C19 1.504(3)
C15 C20 1.506(3)
C16 H16A 0.9600
C16 H16B 0.9600
C16 H16C 0.9600
C17 H17A 0.9600
C17 H17B 0.9600
C17 H17C 0.9600
C18 H18A 0.9600
C18 H18B 0.9600
C18 H18C 0.9600
C19 H19A 0.9600
C19 H19B 0.9600
C19 H19C 0.9600
C20 H20A 0.9600
C20 H20B 0.9600
C20 H20C 0.9600
C21 C22 1.407(3)
C21 C26 1.404(3)
C22 C23 1.391(3)
C22 C27 1.499(3)
C23 H23 0.9300
C23 C24 1.387(3)
C24 C25 1.382(3)
C24 C28 1.506(3)
C25 H25 0.9300
C25 C26 1.400(3)
C26 C29 1.502(3)
C27 H27A 0.9600
C27 H27B 0.9600
C27 H27C 0.9600
C28 H28A 0.9600
C28 H28B 0.9600
C28 H28C 0.9600
C29 H29A 0.9600
C29 H29B 0.9600
C29 H29C 0.9600
C30 H30A 0.9700
C30 H30B 0.9700
C30 C31 1.505(3)
C31 H31A 0.9700
C31 H31B 0.9700
C31 C32 1.515(3)
C32 H32A 0.9700
C32 H32B 0.9700
C32 C33 1.512(3)
C33 H33A 0.9700
C33 H33B 0.9700
Cl1 C58 1.749(2)
C58 C59 1.378(3)
C58 C63 1.384(3)
C59 H59 0.9300
C59 C60 1.385(3)
C60 H60 0.9300
C60 C61 1.379(4)
C61 H61 0.9300
C61 C62 1.376(4)
C62 H62 0.9300
C62 C63 1.380(3)
C63 H63 0.9300

loop_
_geom_torsion_atom_site_label_1
_geom_torsion_atom_site_label_2
_geom_torsion_atom_site_label_3
_geom_torsion_atom_site_label_4
_geom_torsion
F1 C35 C36 F2 1.3(3)
F1 C35 C36 C37 -179.13(15)
F2 C36 C37 F3 0.7(3)
F2 C36 C37 C38 179.51(16)
F3 C37 C38 F4 -1.6(3)
F3 C37 C38 C39 177.71(16)
F4 C38 C39 F5 -0.8(2)
F4 C38 C39 C34 179.42(16)
F6 C41 C42 F7 -1.3(3)
F6 C41 C42 C43 178.03(16)
F7 C42 C43 F8 0.8(3)
F7 C42 C43 C44 -179.99(16)
F8 C43 C44 F9 -0.5(3)
F8 C43 C44 C45 178.29(17)
F9 C44 C45 F10 0.8(3)
F9 C44 C45 C40 179.03(17)
F11 C47 C48 F12 -1.4(3)
F11 C47 C48 C49 179.15(16)
F12 C48 C49 F13 -0.4(3)
F12 C48 C49 C50 -179.84(17)
F13 C49 C50 F14 1.8(3)
F13 C49 C50 C51 -177.87(17)
F14 C50 C51 F15 -2.5(3)
F14 C50 C51 C46 177.81(17)
F16 C53 C54 F17 -1.1(3)
F16 C53 C54 C55 177.58(17)
F17 C54 C55 F18 -0.4(3)
F17 C54 C55 C56 178.91(17)
F18 C55 C56 F19 -0.5(3)
F18 C55 C56 C57 178.85(17)
F19 C56 C57 F20 1.3(3)
F19 C56 C57 C52 -179.40(17)
C34 C35 C36 F2 -177.39(16)
C34 C35 C36 C37 2.1(3)
C35 C34 C39 F5 -178.04(15)
C35 C34 C39 C38 1.7(3)
C35 C34 B1 C40 -167.33(16)
C35 C34 B1 C46 70.70(19)
C35 C34 B1 C52 -53.8(2)
C35 C36 C37 F3 -178.79(16)
C35 C36 C37 C38 0.0(3)
C36 C37 C38 F4 179.68(16)
C36 C37 C38 C39 -1.0(3)
C37 C38 C39 F5 179.90(15)
C37 C38 C39 C34 0.2(3)
C39 C34 C35 F1 178.46(15)
C39 C34 C35 C36 -2.9(3)
C39 C34 B1 C40 16.7(3)
C39 C34 B1 C46 -105.3(2)
C39 C34 B1 C52 130.22(19)
C40 C41 C42 F7 -179.02(16)
C40 C41 C42 C43 0.3(3)
C41 C40 C45 F10 178.74(16)
C41 C40 C45 C44 0.6(3)
C41 C40 B1 C34 55.3(2)
C41 C40 B1 C46 171.82(16)
C41 C40 B1 C52 -64.91(19)
C41 C42 C43 F8 -178.57(16)
C41 C42 C43 C44 0.7(3)
C42 C43 C44 F9 -179.71(17)
C42 C43 C44 C45 -0.9(3)
C43 C44 C45 F10 -177.94(16)
C43 C44 C45 C40 0.3(3)
C45 C40 C41 F6 -178.59(15)
C45 C40 C41 C42 -0.9(3)
C45 C40 B1 C34 -137.93(18)
C45 C40 B1 C46 -21.5(3)
C45 C40 B1 C52 101.8(2)
C46 C47 C48 F12 179.45(17)
C46 C47 C48 C49 0.0(3)
C47 C46 C51 F15 -177.63(16)
C47 C46 C51 C50 2.1(3)
C47 C46 B1 C34 66.35(19)
C47 C46 B1 C40 -58.0(2)
C47 C46 B1 C52 -171.85(16)
C47 C48 C49 F13 179.06(17)
C47 C48 C49 C50 -0.4(3)
C48 C49 C50 F14 -178.75(17)
C48 C49 C50 C51 1.6(3)
C49 C50 C51 F15 177.15(16)
C49 C50 C51 C46 -2.6(3)
C51 C46 C47 F11 -179.88(16)
C51 C46 C47 C48 -0.8(3)
C51 C46 B1 C34 -108.5(2)
C51 C46 B1 C40 127.20(19)
C51 C46 B1 C52 13.3(3)
C52 C53 C54 F17 -179.53(17)
C52 C53 C54 C55 -0.9(3)
C53 C52 C57 F20 177.50(16)
C53 C52 C57 C56 -1.8(3)
C53 C52 B1 C34 170.79(16)
C53 C52 B1 C40 -66.3(2)
C53 C52 B1 C46 54.3(2)
C53 C54 C55 F18 -179.04(17)
C53 C54 C55 C56 0.3(3)
C54 C55 C56 F19 -179.77(17)
C54 C55 C56 C57 -0.4(3)
C55 C56 C57 F20 -178.01(17)
C55 C56 C57 C52 1.3(3)
C57 C52 C53 F16 -176.87(15)
C57 C52 C53 C54 1.6(3)
C57 C52 B1 C34 -20.3(2)
C57 C52 B1 C40 102.59(19)
C57 C52 B1 C46 -136.79(18)
B1 C34 C35 F1 1.9(2)
B1 C34 C35 C36 -179.45(17)
B1 C34 C39 F5 -1.8(3)
B1 C34 C39 C38 177.90(17)
B1 C40 C41 F6 -10.2(2)
B1 C40 C41 C42 167.41(17)
B1 C40 C45 F10 11.3(3)
B1 C40 C45 C44 -166.78(18)
B1 C46 C47 F11 4.6(2)
B1 C46 C47 C48 -176.35(17)
B1 C46 C51 F15 -2.6(3)
B1 C46 C51 C50 177.06(18)
B1 C52 C53 F16 -6.6(3)
B1 C52 C53 C54 171.81(17)
B1 C52 C57 F20 8.0(3)
B1 C52 C57 C56 -171.27(18)
Zr1 O1 C21 C22 -96.9(3)
Zr1 O1 C21 C26 80.8(3)
Zr1 O2 C30 C31 167.27(17)
Zr1 O2 C33 C32 -152.29(13)
Zr1 C1 C2 C3 -64.98(13)
Zr1 C1 C2 C7 125.92(18)
Zr1 C1 C5 C4 67.40(13)
Zr1 C1 C5 C10 -124.99(19)
Zr1 C2 C3 C4 -67.60(13)
Zr1 C2 C3 C8 126.69(19)
Zr1 C3 C4 C5 -65.85(13)
Zr1 C3 C4 C9 131.56(18)
Zr1 C4 C5 C1 -67.34(12)
Zr1 C4 C5 C10 124.56(18)
Zr1 C11 C12 C13 66.07(13)
Zr1 C11 C12 C17 -122.43(17)
Zr1 C11 C15 C14 -65.97(13)
Zr1 C11 C15 C20 125.94(19)
Zr1 C12 C13 C14 68.47(12)
Zr1 C12 C13 C18 -127.27(18)
Zr1 C13 C14 C15 66.93(13)
Zr1 C13 C14 C19 -127.40(19)
Zr1 C14 C15 C11 65.50(13)
Zr1 C14 C15 C20 -125.93(18)
O1 C21 C22 C23 176.10(18)
O1 C21 C22 C27 -2.0(3)
O1 C21 C26 C25 -175.84(18)
O1 C21 C26 C29 4.4(3)
O2 C30 C31 C32 3.0(3)
C1 C2 C3 Zr1 65.34(13)
C1 C2 C3 C4 -2.3(2)
C1 C2 C3 C8 -167.97(18)
C2 C1 C5 Zr1 -67.37(13)
C2 C1 C5 C4 0.0(2)
C2 C1 C5 C10 167.65(18)
C2 C3 C4 Zr1 68.13(13)
C2 C3 C4 C5 2.3(2)
C2 C3 C4 C9 -160.31(17)
C3 C4 C5 Zr1 65.91(13)
C3 C4 C5 C1 -1.4(2)
C3 C4 C5 C10 -169.53(17)
C5 C1 C2 Zr1 66.36(12)
C5 C1 C2 C3 1.4(2)
C5 C1 C2 C7 -167.72(17)
C6 C1 C2 Zr1 -123.83(18)
C6 C1 C2 C3 171.19(17)
C6 C1 C2 C7 2.1(3)
C6 C1 C5 Zr1 123.42(19)
C6 C1 C5 C4 -169.19(18)
C6 C1 C5 C10 -1.6(3)
C7 C2 C3 Zr1 -126.01(19)
C7 C2 C3 C4 166.39(18)
C7 C2 C3 C8 0.7(3)
C8 C3 C4 Zr1 -125.85(18)
C8 C3 C4 C5 168.30(17)
C8 C3 C4 C9 5.7(3)
C9 C4 C5 Zr1 -131.46(18)
C9 C4 C5 C1 161.21(17)
C9 C4 C5 C10 -6.9(3)
C11 C12 C13 Zr1 -66.69(13)
C11 C12 C13 C14 1.8(2)
C11 C12 C13 C18 166.04(17)
C12 C11 C15 Zr1 67.14(12)
C12 C11 C15 C14 1.2(2)
C12 C11 C15 C20 -166.92(18)
C12 C13 C14 Zr1 -67.98(12)
C12 C13 C14 C15 -1.1(2)
C12 C13 C14 C19 164.62(18)
C13 C14 C15 Zr1 -65.57(12)
C13 C14 C15 C11 -0.1(2)
C13 C14 C15 C20 168.50(17)
C15 C11 C12 Zr1 -67.90(13)
C15 C11 C12 C13 -1.8(2)
C15 C11 C12 C17 169.67(17)
C16 C11 C12 Zr1 121.45(17)
C16 C11 C12 C13 -172.48(17)
C16 C11 C12 C17 -1.0(3)
C16 C11 C15 Zr1 -123.0(2)
C16 C11 C15 C14 171.03(18)
C16 C11 C15 C20 2.9(3)
C17 C12 C13 Zr1 122.5(2)
C17 C12 C13 C14 -169.01(18)
C17 C12 C13 C18 -4.7(3)
C18 C13 C14 Zr1 128.17(19)
C18 C13 C14 C15 -164.91(18)
C18 C13 C14 C19 0.8(3)
C19 C14 C15 Zr1 128.16(18)
C19 C14 C15 C11 -166.34(17)
C19 C14 C15 C20 2.2(3)
C21 C22 C23 C24 -0.5(3)
C22 C21 C26 C25 1.8(3)
C22 C21 C26 C29 -177.96(19)
C22 C23 C24 C25 2.3(3)
C22 C23 C24 C28 -178.1(2)
C23 C24 C25 C26 -2.1(3)
C24 C25 C26 C21 0.1(3)
C24 C25 C26 C29 179.9(2)
C26 C21 C22 C23 -1.6(3)
C26 C21 C22 C27 -179.67(19)
C27 C22 C23 C24 177.6(2)
C28 C24 C25 C26 178.4(2)
C30 O2 C33 C32 39.53(19)
C30 C31 C32 C33 20.5(3)
C31 C32 C33 O2 -36.9(2)
C33 O2 C30 C31 -26.3(2)
Cl1 C58 C59 C60 178.80(19)
Cl1 C58 C63 C62 179.60(18)
C58 C59 C60 C61 1.7(4)
C59 C58 C63 C62 -1.4(3)
C59 C60 C61 C62 -1.5(4)
C60 C61 C62 C63 -0.1(4)
C61 C62 C63 C58 1.5(4)
C63 C58 C59 C60 -0.2(3)
